data_7058164
loop_
_publ_author_name
'Chen, Yuan'
'Fuyue, Liuting'
'Wang, Gangqiang'
'Wang, Hang'
'Lu, Chun'
'Guo, Haibing'
'St. Amant, Chiara'
'Sun, Shaofa'
'Xing, Yalan'

_publ_section_title
;
 Synthesis of 1,2,4-oxadiazolidines via [3+2] cycloaddition of nitrones
 with carbodiimides
;
_journal_issue 11
_journal_name_full 'New Journal of Chemistry'
_journal_page_first 4329
_journal_paper_doi 10.1039/C9NJ00030E
_journal_volume 43
_journal_year 2019
_chemical_formula_moiety '2(C22 H21 N3 O)'
_chemical_formula_sum 'C44 H42 N6 O2'
_chemical_formula_weight 686.83
_chemical_name_systematic 1
_space_group_crystal_system monoclinic
_space_group_IT_number 14
_space_group_name_Hall '-P 2ybc'
_space_group_name_H-M_alt 'P 1 21/c 1'
_symmetry_space_group_name_Hall '-P 2ybc'
_symmetry_space_group_name_H-M 'P 1 21/c 1'
_atom_sites_solution_hydrogens geom
_audit_creation_date 2018-10-18
_audit_creation_method
;
Olex2 1.2
(compiled 2018.05.29 svn.r3508 for OlexSys, GUI svn.r5506)
;
_audit_update_record
;
2018-12-19 deposited with the CCDC.
2019-02-08 downloaded from the CCDC.
;
_cell_angle_alpha 90
_cell_angle_beta 90.279(2)
_cell_angle_gamma 90
_cell_formula_units_Z 4
_cell_length_a 7.91010(10)
_cell_length_b 25.8295(4)
_cell_length_c 18.5500(3)
_cell_measurement_reflns_used 14756
_cell_measurement_temperature 293(2)
_cell_measurement_theta_max 76.2100
_cell_measurement_theta_min 2.9150
_cell_volume 3789.98(10)
_computing_cell_refinement 'CrysAlisPro 1.171.39.34b (Rigaku OD, 2017)'
_computing_data_collection 'CrysAlisPro 1.171.39.34b (Rigaku OD, 2017)'
_computing_data_reduction 'CrysAlisPro 1.171.39.34b (Rigaku OD, 2017)'
_computing_molecular_graphics 'Olex2 (Dolomanov et al., 2009)'
_computing_publication_material 'Olex2 (Dolomanov et al., 2009)'
_computing_structure_refinement 'ShelXL (Sheldrick, 2015)'
_computing_structure_solution 'ShelXT (Sheldrick, 2015)'
_diffrn_ambient_temperature 293.0
_diffrn_detector 'CCD plate'
_diffrn_detector_type HyPix
_diffrn_measured_fraction_theta_full 0.998
_diffrn_measured_fraction_theta_max 0.998
_diffrn_measurement_details
;
List of Runs (angles in degrees, time in seconds):

  # Type    Start    End  Width  t~exp~   \w     \q     \k     \f   Frames
#--------------------------------------------------------------------------
  1  \w     43.00  68.00   0.50    2.00    --   43.80  75.00 -37.00   50
  2  \w     85.00 164.00   0.50   10.00    --  111.75  75.00 -37.00  158
  3  \w    120.00 162.00   0.50   10.00    --  111.75  30.00 -90.00   84
  4  \w     94.00 127.00   0.50   10.00    --  111.75 -45.00  30.00   66
  5  \w     91.00 126.00   0.50   10.00    --  111.75  45.00  60.00   70
  6  \w     88.00 156.00   0.50   10.00    --  111.75  61.00  60.00  136
  7  \w    109.00 172.00   0.50   10.00    --  111.75  15.00 150.00  126
  8  \w     79.00 105.00   0.50   10.00    --  111.75  15.00 150.00   52
  9  \w     68.00 102.00   0.50   10.00    --  111.75 -30.00 150.00   68
 10  \w     65.00  97.00   0.50   10.00    --  111.75 -94.00 150.00   64
 11  \w     31.00 153.00   0.50   10.00    --  111.75 -15.00 150.00  244
 12  \w     85.00 175.00   0.50   10.00    --  111.75  77.00 -90.00  180
 13  \w     88.00 113.00   0.50   10.00    --  111.75 -30.00-120.00   50
 14  \w     43.00 139.00   0.50   10.00    --  111.75 -75.00-165.00  192
 15  \w     53.00 121.00   0.50   10.00    --  111.75-125.00-180.00  136
 16  \w     36.00  62.00   0.50   10.00    --  111.75 -30.00-120.00   52
 17  \w     -3.00  22.00   0.50    2.00    --   43.80 -75.00-165.00   50
 18  \w    -72.00  28.00   0.50    2.00    --  -43.80  75.00 -37.00  200
 19  \w    -48.00 -23.00   0.50   10.00    --  -90.25  75.00 -37.00   50
 20  \w    -92.00 -16.00   0.50   10.00    --  -90.25 125.00  60.00  152
 21  \w   -116.00 -21.00   0.50    2.00    --  -43.80 -57.00  60.00  190
 22  \w    -96.00 -71.00   0.50   10.00    --  -90.25 -45.00  60.00   50
 23  \w   -114.00 -81.00   0.50   10.00    --  -90.25 -94.00 -60.00   66
 24  \w   -101.00 -17.00   0.50    2.00    --  -43.80 -75.00-165.00  168
 25  \w     69.00 104.00   0.50    2.00    --   43.80 178.00-120.00   70
 26  \w     36.00  61.00   0.50   10.00    --  111.75 -30.00 150.00   50
 27  \w     43.00  79.00   0.50   10.00    --  111.75 -45.00  30.00   72
 28  \w   -105.00 -79.00   0.50   10.00    --  -90.25 -75.00-165.00   52
 29  \w   -163.00-137.00   0.50   10.00    --  -90.25 -94.00 -60.00   52
 30  \w   -163.00-124.00   0.50   10.00    --  -90.25 -45.00  60.00   78
 31  \w   -149.00 -67.00   0.50   10.00    --  -90.25 -30.00  90.00  164
;
_diffrn_measurement_device 'four-circle diffractometer'
_diffrn_measurement_device_type 'XtaLAB Synergy, Dualflex, HyPix'
_diffrn_measurement_method '\w scans'
_diffrn_orient_matrix_type 'CrysAlisPro convention (1999,Acta A55,543-557)'
_diffrn_orient_matrix_UB_11 -0.0677011000
_diffrn_orient_matrix_UB_12 0.0209512000
_diffrn_orient_matrix_UB_13 -0.0723318000
_diffrn_orient_matrix_UB_21 -0.1344791000
_diffrn_orient_matrix_UB_22 -0.0431444000
_diffrn_orient_matrix_UB_23 -0.0016733000
_diffrn_orient_matrix_UB_31 -0.1235821000
_diffrn_orient_matrix_UB_32 0.0354348000
_diffrn_orient_matrix_UB_33 0.0407952000
_diffrn_radiation_monochromator mirror
_diffrn_radiation_probe x-ray
_diffrn_radiation_type CuK\a
_diffrn_radiation_wavelength 1.54184
_diffrn_reflns_av_R_equivalents 0.0733
_diffrn_reflns_av_unetI/netI 0.0427
_diffrn_reflns_Laue_measured_fraction_full 0.998
_diffrn_reflns_Laue_measured_fraction_max 0.998
_diffrn_reflns_limit_h_max 9
_diffrn_reflns_limit_h_min -9
_diffrn_reflns_limit_k_max 30
_diffrn_reflns_limit_k_min -30
_diffrn_reflns_limit_l_max 22
_diffrn_reflns_limit_l_min -22
_diffrn_reflns_number 33415
_diffrn_reflns_point_group_measured_fraction_full 0.998
_diffrn_reflns_point_group_measured_fraction_max 0.998
_diffrn_reflns_theta_full 67.078
_diffrn_reflns_theta_max 67.078
_diffrn_reflns_theta_min 2.933
_diffrn_source 'micro-focus sealed X-ray tube'
_diffrn_source_type 'PhotonJet (Cu) X-ray Source'
_exptl_absorpt_coefficient_mu 0.594
_exptl_absorpt_correction_T_max 1.00000
_exptl_absorpt_correction_T_min 0.21828
_exptl_absorpt_correction_type multi-scan
_exptl_absorpt_process_details
;
CrysAlisPro 1.171.39.34b (Rigaku Oxford Diffraction, 2017)
Empirical absorption correction using spherical harmonics,
 implemented in SCALE3 ABSPACK scaling algorithm.
;
_exptl_crystal_colour 'clear colourless'
_exptl_crystal_colour_lustre clear
_exptl_crystal_colour_primary colourless
_exptl_crystal_density_diffrn 1.204
_exptl_crystal_description block
_exptl_crystal_F_000 1456
_exptl_crystal_size_max 0.4
_exptl_crystal_size_mid 0.2
_exptl_crystal_size_min 0.2
_refine_diff_density_max 0.145
_refine_diff_density_min -0.233
_refine_diff_density_rms 0.042
_refine_ls_extinction_method none
_refine_ls_goodness_of_fit_ref 1.031
_refine_ls_hydrogen_treatment constr
_refine_ls_matrix_type full
_refine_ls_number_parameters 473
_refine_ls_number_reflns 6763
_refine_ls_number_restraints 1
_refine_ls_restrained_S_all 1.032
_refine_ls_R_factor_all 0.0632
_refine_ls_R_factor_gt 0.0514
_refine_ls_shift/su_max 0.000
_refine_ls_shift/su_mean 0.000
_refine_ls_structure_factor_coef Fsqd
_refine_ls_weighting_details 'w=1/[\s^2^(Fo^2^)+(0.0738P)^2^+0.6493P] where P=(Fo^2^+2Fc^2^)/3'
_refine_ls_weighting_scheme calc
_refine_ls_wR_factor_gt 0.1347
_refine_ls_wR_factor_ref 0.1468
_reflns_Friedel_coverage 0.000
_reflns_number_gt 5441
_reflns_number_total 6763
_reflns_threshold_expression 'I > 2\s(I)'
_cod_data_source_file c9nj00030e2.cif
_cod_data_source_block fengchuanqi-cy-39
_cod_depositor_comments 'Adding full bibliography for 7058163--7058164.cif.'
_cod_database_code 7058164
_shelx_shelxl_version_number 2018/3
_chemical_oxdiff_formula 'C O N H'
_shelx_space_group_comment
;
The symmetry employed for this shelxl refinement is uniquely defined
by the following loop, which should always be used as a source of
symmetry information in preference to the above space-group names.
They are only intended as comments.
;
_reflns_odcompleteness_completeness 99.77
_reflns_odcompleteness_iscentric 1
_reflns_odcompleteness_theta 66.97
_olex2_refinement_description
;
1. Fixed Uiso
 At 1.2 times of:
  All C(H) groups
 At 1.5 times of:
  All C(H,H,H) groups
2. Rigid bond restraints
 C32, C52
 with sigma for 1-2 distances of 0.01 and sigma for 1-3 distances of 0.01
3.a Ternary CH refined with riding coordinates:
 C35(H35), C9(H9)
3.b Aromatic/amide H refined with riding coordinates:
 C50(H50), C46(H46), C24(H24), C20(H20), C18(H18), C49(H49), C14(H14),
 C40(H40), C44(H44), C6(H6), C48(H48), C17(H17), C47(H47), C23(H23), C15(H15),
 C3(H3), C4(H4), C16(H16), C5(H5), C21(H21), C42(H42), C43(H43), C22(H22),
 C41(H41), C28(H28), C30(H30), C31(H31), C29(H29)
3.c Idealised Me refined as rotating group:
 C25(H25A,H25B,H25C), C51(H51A,H51B,H51C), C26(H26A,H26B,H26C), C52(H52A,H52B,
 H52C)
;
_olex2_submission_special_instructions 'No special instructions were received'
_oxdiff_exptl_absorpt_empirical_details
;
Empirical correction (ABSPACK) includes:
- Absorption correction using spherical harmonics
- Frame scaling
;
_oxdiff_exptl_absorpt_empirical_full_max 3.578
_oxdiff_exptl_absorpt_empirical_full_min 0.303

loop_
_space_group_symop_operation_xyz
'x, y, z'
'-x, y+1/2, -z+1/2'
'-x, -y, -z'
'x, -y-1/2, z-1/2'

loop_
_atom_site_label
_atom_site_type_symbol
_atom_site_fract_x
_atom_site_fract_y
_atom_site_fract_z
_atom_site_U_iso_or_equiv
_atom_site_adp_type
_atom_site_occupancy
_atom_site_site_symmetry_order
_atom_site_calc_flag
_atom_site_refinement_flags_posn
_atom_site_refinement_flags_adp
O11 O 0.12503(13) 0.34349(4) 0.67287(6) 0.0501(3) Uani 1 1 d . .
O37 O 0.61197(14) 0.30454(5) 0.14048(7) 0.0565(3) Uani 1 1 d . .
N8 N -0.08484(17) 0.36636(5) 0.59927(8) 0.0494(3) Uani 1 1 d . .
N10 N 0.00360(17) 0.30076(5) 0.67335(7) 0.0495(3) Uani 1 1 d . .
N34 N 0.38561(17) 0.32235(6) 0.20621(8) 0.0512(3) Uani 1 1 d . .
N36 N 0.51648(16) 0.25615(6) 0.14549(7) 0.0498(3) Uani 1 1 d . .
N7 N 0.1153(2) 0.42927(6) 0.63752(9) 0.0632(4) Uani 1 1 d . .
N33 N 0.5354(2) 0.39099(6) 0.15280(10) 0.0697(5) Uani 1 1 d . .
C19 C -0.01395(19) 0.28135(7) 0.54369(9) 0.0484(4) Uani 1 1 d . .
C39 C 0.2645(2) 0.34935(7) 0.24794(9) 0.0501(4) Uani 1 1 d . .
C35 C 0.40281(19) 0.26596(7) 0.20699(9) 0.0471(4) Uani 1 1 d . .
H35 H 0.292457 0.250109 0.197282 0.057 Uiso 1 1 calc R .
C45 C 0.47544(18) 0.24373(6) 0.27562(9) 0.0457(4) Uani 1 1 d . .
C9 C -0.09149(19) 0.31006(6) 0.60660(9) 0.0459(4) Uani 1 1 d . .
H9 H -0.209019 0.298987 0.612827 0.055 Uiso 1 1 calc R .
C12 C 0.0541(2) 0.38419(6) 0.63603(9) 0.0474(4) Uani 1 1 d . .
C13 C -0.1861(2) 0.39374(6) 0.54868(9) 0.0487(4) Uani 1 1 d . .
C38 C 0.5114(2) 0.34378(7) 0.16609(9) 0.0522(4) Uani 1 1 d . .
C50 C 0.5674(2) 0.27303(7) 0.32441(9) 0.0527(4) Uani 1 1 d . .
H50 H 0.578638 0.308532 0.317616 0.063 Uiso 1 1 calc R .
C1 C 0.2557(2) 0.43980(7) 0.68354(10) 0.0576(4) Uani 1 1 d . .
C46 C 0.4572(2) 0.19110(7) 0.28808(10) 0.0568(4) Uani 1 1 d . .
H46 H 0.394085 0.171136 0.256057 0.068 Uiso 1 1 calc R .
C24 C 0.0825(2) 0.30598(8) 0.49192(10) 0.0610(5) Uani 1 1 d . .
H24 H 0.096672 0.341697 0.493807 0.073 Uiso 1 1 calc R .
C20 C -0.0367(2) 0.22841(8) 0.53914(12) 0.0623(5) Uani 1 1 d . .
H20 H -0.102352 0.211323 0.573130 0.075 Uiso 1 1 calc R .
C18 C -0.1610(2) 0.44557(7) 0.53301(11) 0.0592(4) Uani 1 1 d . .
H18 H -0.075930 0.463993 0.556399 0.071 Uiso 1 1 calc R .
C49 C 0.6430(2) 0.24935(8) 0.38350(10) 0.0631(5) Uani 1 1 d . .
H49 H 0.706470 0.269067 0.415664 0.076 Uiso 1 1 calc R .
C27 C 0.6659(3) 0.40508(8) 0.10450(12) 0.0685(5) Uani 1 1 d . .
C2 C 0.2283(3) 0.45906(8) 0.75271(12) 0.0669(5) Uani 1 1 d . .
C14 C -0.3150(2) 0.36751(8) 0.51300(11) 0.0647(5) Uani 1 1 d . .
H14 H -0.333764 0.332694 0.522898 0.078 Uiso 1 1 calc R .
C40 C 0.1070(2) 0.32787(9) 0.25817(12) 0.0680(5) Uani 1 1 d . .
H40 H 0.078983 0.296686 0.236088 0.082 Uiso 1 1 calc R .
C44 C 0.3042(3) 0.39599(9) 0.28063(12) 0.0706(5) Uani 1 1 d . .
H44 H 0.410407 0.410685 0.274323 0.085 Uiso 1 1 calc R .
C6 C 0.4192(3) 0.43478(8) 0.65800(12) 0.0686(5) Uani 1 1 d . .
H6 H 0.436725 0.421822 0.611862 0.082 Uiso 1 1 calc R .
C48 C 0.6250(3) 0.19715(9) 0.39499(11) 0.0670(5) Uani 1 1 d . .
H48 H 0.675769 0.181585 0.434776 0.080 Uiso 1 1 calc R .
C17 C -0.2629(3) 0.46993(9) 0.48245(12) 0.0713(5) Uani 1 1 d . .
H17 H -0.245327 0.504753 0.472212 0.086 Uiso 1 1 calc R .
C47 C 0.5311(3) 0.16797(8) 0.34722(11) 0.0661(5) Uani 1 1 d . .
H47 H 0.517739 0.132630 0.354914 0.079 Uiso 1 1 calc R .
C25 C -0.1009(3) 0.30871(9) 0.73787(11) 0.0694(5) Uani 1 1 d . .
H25A H -0.029930 0.308644 0.780003 0.104 Uiso 1 1 calc GR .
H25B H -0.182471 0.281325 0.741423 0.104 Uiso 1 1 calc GR .
H25C H -0.158381 0.341344 0.734253 0.104 Uiso 1 1 calc GR .
C51 C 0.4225(3) 0.25188(10) 0.07779(11) 0.0700(5) Uani 1 1 d . .
H51A H 0.346344 0.280654 0.073256 0.105 Uiso 1 1 calc GR .
H51B H 0.359199 0.220163 0.077443 0.105 Uiso 1 1 calc GR .
H51C H 0.500079 0.252015 0.038160 0.105 Uiso 1 1 calc GR .
C23 C 0.1573(3) 0.27799(12) 0.43771(11) 0.0803(7) Uani 1 1 d . .
H23 H 0.223042 0.294871 0.403551 0.096 Uiso 1 1 calc R .
C15 C -0.4153(3) 0.39264(9) 0.46301(12) 0.0738(6) Uani 1 1 d . .
H15 H -0.501591 0.374605 0.439843 0.089 Uiso 1 1 calc R .
C3 C 0.3690(3) 0.47341(9) 0.79317(13) 0.0796(6) Uani 1 1 d . .
H3 H 0.353284 0.486706 0.839246 0.095 Uiso 1 1 calc R .
C4 C 0.5304(3) 0.46855(9) 0.76717(14) 0.0806(6) Uani 1 1 d . .
H4 H 0.622129 0.478774 0.795327 0.097 Uiso 1 1 calc R .
C16 C -0.3895(3) 0.44359(9) 0.44713(12) 0.0744(6) Uani 1 1 d . .
H16 H -0.456527 0.460244 0.412951 0.089 Uiso 1 1 calc R .
C5 C 0.5561(3) 0.44866(10) 0.69981(14) 0.0777(6) Uani 1 1 d . .
H5 H 0.665290 0.444530 0.682366 0.093 Uiso 1 1 calc R .
C21 C 0.0385(3) 0.20082(10) 0.48374(15) 0.0840(7) Uani 1 1 d . .
H21 H 0.022805 0.165208 0.480562 0.101 Uiso 1 1 calc R .
C32 C 0.6227(4) 0.42176(9) 0.03580(13) 0.0816(7) Uani 1 1 d . U
C42 C 0.0289(3) 0.39897(11) 0.33379(13) 0.0875(8) Uani 1 1 d . .
H42 H -0.049824 0.415472 0.362935 0.105 Uiso 1 1 calc R .
C43 C 0.1852(3) 0.42051(10) 0.32258(14) 0.0855(7) Uani 1 1 d . .
H43 H 0.211312 0.452198 0.343672 0.103 Uiso 1 1 calc R .
C22 C 0.1361(3) 0.22577(13) 0.43364(13) 0.0891(8) Uani 1 1 d . .
H22 H 0.187554 0.207057 0.396964 0.107 Uiso 1 1 calc R .
C41 C -0.0092(3) 0.35285(11) 0.30139(15) 0.0857(7) Uani 1 1 d . .
H41 H -0.115015 0.338051 0.308540 0.103 Uiso 1 1 calc R .
C28 C 0.8329(3) 0.40596(11) 0.12641(17) 0.0963(8) Uani 1 1 d . .
H28 H 0.861317 0.395386 0.172834 0.116 Uiso 1 1 calc R .
C30 C 0.9186(6) 0.43802(12) 0.0125(2) 0.1239(14) Uani 1 1 d . .
H30 H 1.003199 0.448804 -0.018766 0.149 Uiso 1 1 calc R .
C31 C 0.7533(6) 0.43785(11) -0.00957(17) 0.1129(12) Uani 1 1 d . .
H31 H 0.727016 0.448754 -0.056069 0.136 Uiso 1 1 calc R .
C26 C 0.0522(3) 0.46404(13) 0.78192(16) 0.1018(9) Uani 1 1 d . .
H26A H -0.014260 0.485258 0.750134 0.153 Uiso 1 1 calc GR .
H26B H 0.056627 0.479701 0.828821 0.153 Uiso 1 1 calc GR .
H26C H 0.001801 0.430332 0.785464 0.153 Uiso 1 1 calc GR .
C29 C 0.9579(4) 0.42230(13) 0.0803(2) 0.1197(12) Uani 1 1 d . .
H29 H 1.069937 0.422579 0.095804 0.144 Uiso 1 1 calc R .
C52 C 0.4428(5) 0.42211(15) 0.01155(18) 0.1200(11) Uani 1 1 d . U
H52A H 0.402657 0.387150 0.007386 0.180 Uiso 1 1 calc GR .
H52B H 0.434284 0.438958 -0.034455 0.180 Uiso 1 1 calc GR .
H52C H 0.375457 0.440433 0.046098 0.180 Uiso 1 1 calc GR .

loop_
_atom_site_aniso_label
_atom_site_aniso_U_11
_atom_site_aniso_U_22
_atom_site_aniso_U_33
_atom_site_aniso_U_23
_atom_site_aniso_U_13
_atom_site_aniso_U_12
O11 0.0450(6) 0.0581(6) 0.0472(6) 0.0092(5) -0.0065(5) -0.0002(5)
O37 0.0472(6) 0.0656(7) 0.0569(7) -0.0041(6) 0.0139(5) -0.0048(5)
N8 0.0467(7) 0.0515(7) 0.0499(8) 0.0046(6) -0.0080(6) 0.0026(6)
N10 0.0498(7) 0.0576(8) 0.0412(8) 0.0091(6) 0.0010(6) -0.0029(6)
N34 0.0465(7) 0.0591(8) 0.0480(8) 0.0018(6) 0.0107(6) 0.0001(6)
N36 0.0458(7) 0.0630(8) 0.0407(8) -0.0044(6) 0.0018(6) -0.0031(6)
N7 0.0680(10) 0.0601(9) 0.0614(10) 0.0079(7) -0.0244(8) -0.0060(7)
N33 0.0787(11) 0.0638(10) 0.0668(11) 0.0041(8) 0.0262(9) -0.0020(8)
C19 0.0408(8) 0.0624(10) 0.0420(9) 0.0039(7) -0.0040(7) 0.0040(7)
C39 0.0486(9) 0.0637(10) 0.0380(8) 0.0063(7) 0.0058(7) 0.0071(7)
C35 0.0401(8) 0.0583(9) 0.0429(9) -0.0044(7) 0.0018(7) -0.0036(6)
C45 0.0386(7) 0.0593(9) 0.0393(9) -0.0031(7) 0.0052(6) -0.0042(6)
C9 0.0410(8) 0.0529(9) 0.0437(9) 0.0072(7) 0.0016(7) 0.0015(6)
C12 0.0464(8) 0.0538(9) 0.0421(9) 0.0058(7) -0.0034(7) 0.0028(7)
C13 0.0457(8) 0.0570(9) 0.0434(9) 0.0016(7) -0.0030(7) 0.0106(7)
C38 0.0493(9) 0.0645(10) 0.0429(9) -0.0011(7) 0.0076(7) -0.0008(7)
C50 0.0503(9) 0.0610(10) 0.0468(10) -0.0072(8) 0.0017(7) -0.0056(7)
C1 0.0662(11) 0.0510(9) 0.0555(11) 0.0075(8) -0.0168(9) -0.0043(8)
C46 0.0562(10) 0.0618(10) 0.0523(10) -0.0021(8) -0.0005(8) -0.0092(8)
C24 0.0552(10) 0.0816(12) 0.0462(10) 0.0118(9) 0.0038(8) 0.0074(8)
C20 0.0525(10) 0.0645(11) 0.0700(13) -0.0063(9) -0.0021(9) -0.0007(8)
C18 0.0544(10) 0.0618(10) 0.0615(11) 0.0096(8) -0.0082(8) 0.0043(8)
C49 0.0594(10) 0.0842(13) 0.0457(10) -0.0107(9) -0.0060(8) -0.0045(9)
C27 0.0817(14) 0.0565(10) 0.0675(13) 0.0003(9) 0.0264(11) -0.0073(9)
C2 0.0715(12) 0.0649(11) 0.0641(12) -0.0049(9) -0.0105(10) -0.0006(9)
C14 0.0643(11) 0.0612(11) 0.0683(12) -0.0019(9) -0.0200(9) 0.0062(8)
C40 0.0533(10) 0.0791(13) 0.0717(13) 0.0045(10) 0.0146(9) 0.0020(9)
C44 0.0670(12) 0.0772(13) 0.0677(13) -0.0091(10) 0.0122(10) 0.0019(10)
C6 0.0694(12) 0.0766(13) 0.0595(12) 0.0049(10) -0.0067(10) -0.0003(10)
C48 0.0696(12) 0.0839(14) 0.0476(11) 0.0068(9) -0.0028(9) 0.0040(10)
C17 0.0656(12) 0.0701(12) 0.0780(14) 0.0197(10) -0.0108(10) 0.0106(9)
C47 0.0721(12) 0.0647(11) 0.0615(12) 0.0094(9) 0.0023(10) -0.0031(9)
C25 0.0691(12) 0.0920(14) 0.0472(11) 0.0087(10) 0.0116(9) -0.0061(10)
C51 0.0674(12) 0.0997(15) 0.0428(10) -0.0110(10) -0.0056(9) -0.0016(10)
C23 0.0671(13) 0.130(2) 0.0439(11) 0.0047(12) 0.0082(9) 0.0193(13)
C15 0.0694(12) 0.0815(14) 0.0704(14) -0.0050(11) -0.0279(10) 0.0114(10)
C3 0.0936(16) 0.0792(14) 0.0657(13) -0.0135(11) -0.0211(12) -0.0018(12)
C4 0.0721(14) 0.0818(14) 0.0877(17) 0.0032(12) -0.0298(12) -0.0130(11)
C16 0.0688(12) 0.0863(15) 0.0679(13) 0.0098(11) -0.0180(10) 0.0199(11)
C5 0.0635(12) 0.0910(15) 0.0785(16) 0.0098(12) -0.0107(11) -0.0067(10)
C21 0.0706(13) 0.0844(15) 0.0967(18) -0.0361(13) -0.0159(13) 0.0145(11)
C32 0.1119(18) 0.0632(12) 0.0699(14) 0.0031(10) 0.0259(13) 0.0017(11)
C42 0.0855(16) 0.1028(18) 0.0745(15) 0.0053(13) 0.0313(13) 0.0334(14)
C43 0.0971(17) 0.0844(15) 0.0751(15) -0.0140(12) 0.0208(13) 0.0166(13)
C22 0.0689(14) 0.140(2) 0.0584(14) -0.0343(15) -0.0058(11) 0.0284(14)
C41 0.0579(12) 0.1084(19) 0.0910(17) 0.0096(15) 0.0274(12) 0.0095(12)
C28 0.0869(17) 0.1023(18) 0.100(2) 0.0024(15) 0.0235(15) -0.0173(14)
C30 0.145(3) 0.0832(18) 0.144(3) -0.0027(19) 0.084(3) -0.0328(19)
C31 0.180(3) 0.0752(16) 0.0844(19) 0.0134(13) 0.062(2) 0.0002(18)
C26 0.0886(17) 0.128(2) 0.0885(19) -0.0225(17) 0.0001(14) 0.0032(15)
C29 0.100(2) 0.115(2) 0.144(3) -0.015(2) 0.050(2) -0.0376(17)
C52 0.146(3) 0.131(3) 0.083(2) 0.0123(18) 0.0052(19) 0.027(2)

loop_
_atom_type_symbol
_atom_type_description
_atom_type_scat_dispersion_real
_atom_type_scat_dispersion_imag
_atom_type_scat_source
C C 0.0181 0.0091 'International Tables Vol C Tables 4.2.6.8 and 6.1.1.4'
H H 0.0000 0.0000 'International Tables Vol C Tables 4.2.6.8 and 6.1.1.4'
N N 0.0311 0.0180 'International Tables Vol C Tables 4.2.6.8 and 6.1.1.4'
O O 0.0492 0.0322 'International Tables Vol C Tables 4.2.6.8 and 6.1.1.4'

loop_
_geom_angle_atom_site_label_1
_geom_angle_atom_site_label_2
_geom_angle_atom_site_label_3
_geom_angle
C12 O11 N10 108.29(12)
C38 O37 N36 107.94(11)
C12 N8 C9 108.49(13)
C12 N8 C13 127.61(14)
C13 N8 C9 122.46(14)
O11 N10 C9 101.86(11)
O11 N10 C25 105.72(14)
C9 N10 C25 112.10(14)
C39 N34 C35 123.18(13)
C38 N34 C39 126.54(15)
C38 N34 C35 109.97(13)
O37 N36 C35 102.63(12)
C51 N36 O37 105.70(14)
C51 N36 C35 111.56(13)
C12 N7 C1 119.21(15)
C38 N33 C27 118.90(16)
C24 C19 C9 122.41(16)
C20 C19 C9 118.57(15)
C20 C19 C24 118.99(17)
C40 C39 N34 119.40(17)
C40 C39 C44 119.58(17)
C44 C39 N34 120.98(16)
N34 C35 N36 102.71(12)
N34 C35 H35 109.4
N34 C35 C45 114.99(13)
N36 C35 H35 109.4
N36 C35 C45 110.84(13)
C45 C35 H35 109.4
C50 C45 C35 122.75(15)
C50 C45 C46 118.81(16)
C46 C45 C35 118.33(15)
N8 C9 N10 102.89(13)
N8 C9 C19 113.61(13)
N8 C9 H9 109.6
N10 C9 C19 111.26(13)
N10 C9 H9 109.6
C19 C9 H9 109.6
N8 C12 O11 108.40(14)
N7 C12 O11 122.68(15)
N7 C12 N8 128.92(15)
C18 C13 N8 122.64(16)
C18 C13 C14 118.52(16)
C14 C13 N8 118.85(16)
N34 C38 O37 108.34(15)
N33 C38 O37 123.97(15)
N33 C38 N34 127.69(16)
C45 C50 H50 120.0
C45 C50 C49 119.90(17)
C49 C50 H50 120.0
C2 C1 N7 119.74(18)
C6 C1 N7 120.24(18)
C6 C1 C2 119.83(18)
C45 C46 H46 119.5
C47 C46 C45 120.93(17)
C47 C46 H46 119.5
C19 C24 H24 119.8
C23 C24 C19 120.4(2)
C23 C24 H24 119.8
C19 C20 H20 120.1
C19 C20 C21 119.8(2)
C21 C20 H20 120.1
C13 C18 H18 120.1
C13 C18 C17 119.86(19)
C17 C18 H18 120.1
C50 C49 H49 119.6
C48 C49 C50 120.73(18)
C48 C49 H49 119.6
C32 C27 N33 118.9(2)
C28 C27 N33 121.1(2)
C28 C27 C32 119.8(2)
C1 C2 C26 120.7(2)
C3 C2 C1 117.7(2)
C3 C2 C26 121.6(2)
C13 C14 H14 119.7
C15 C14 C13 120.60(19)
C15 C14 H14 119.7
C39 C40 H40 120.1
C39 C40 C41 119.8(2)
C41 C40 H40 120.1
C39 C44 H44 120.2
C43 C44 C39 119.6(2)
C43 C44 H44 120.2
C1 C6 H6 119.5
C5 C6 C1 121.1(2)
C5 C6 H6 119.5
C49 C48 H48 120.2
C49 C48 C47 119.57(19)
C47 C48 H48 120.2
C18 C17 H17 119.4
C16 C17 C18 121.2(2)
C16 C17 H17 119.4
C46 C47 C48 120.04(19)
C46 C47 H47 120.0
C48 C47 H47 120.0
N10 C25 H25A 109.5
N10 C25 H25B 109.5
N10 C25 H25C 109.5
H25A C25 H25B 109.5
H25A C25 H25C 109.5
H25B C25 H25C 109.5
N36 C51 H51A 109.5
N36 C51 H51B 109.5
N36 C51 H51C 109.5
H51A C51 H51B 109.5
H51A C51 H51C 109.5
H51B C51 H51C 109.5
C24 C23 H23 119.7
C22 C23 C24 120.5(2)
C22 C23 H23 119.7
C14 C15 H15 119.6
C16 C15 C14 120.8(2)
C16 C15 H15 119.6
C2 C3 H3 119.0
C4 C3 C2 122.0(2)
C4 C3 H3 119.0
C3 C4 H4 120.1
C5 C4 C3 119.9(2)
C5 C4 H4 120.1
C17 C16 H16 120.5
C15 C16 C17 118.94(19)
C15 C16 H16 120.5
C6 C5 H5 120.2
C4 C5 C6 119.5(2)
C4 C5 H5 120.2
C20 C21 H21 119.8
C22 C21 C20 120.4(2)
C22 C21 H21 119.8
C27 C32 C31 117.8(3)
C27 C32 C52 120.6(2)
C31 C32 C52 121.6(3)
C43 C42 H42 120.5
C41 C42 H42 120.5
C41 C42 C43 118.91(19)
C44 C43 H43 119.4
C42 C43 C44 121.2(2)
C42 C43 H43 119.4
C23 C22 C21 119.8(2)
C23 C22 H22 120.1
C21 C22 H22 120.1
C40 C41 H41 119.5
C42 C41 C40 121.0(2)
C42 C41 H41 119.5
C27 C28 H28 119.6
C29 C28 C27 120.8(3)
C29 C28 H28 119.6
C31 C30 H30 120.3
C29 C30 H30 120.3
C29 C30 C31 119.4(3)
C32 C31 H31 119.0
C30 C31 C32 121.9(3)
C30 C31 H31 119.0
C2 C26 H26A 109.5
C2 C26 H26B 109.5
C2 C26 H26C 109.5
H26A C26 H26B 109.5
H26A C26 H26C 109.5
H26B C26 H26C 109.5
C28 C29 H29 119.8
C30 C29 C28 120.4(4)
C30 C29 H29 119.8
C32 C52 H52A 109.5
C32 C52 H52B 109.5
C32 C52 H52C 109.5
H52A C52 H52B 109.5
H52A C52 H52C 109.5
H52B C52 H52C 109.5

loop_
_geom_bond_atom_site_label_1
_geom_bond_atom_site_label_2
_geom_bond_distance
O11 N10 1.4632(18)
O11 C12 1.3723(19)
O37 N36 1.4637(18)
O37 C38 1.374(2)
N8 C9 1.462(2)
N8 C12 1.370(2)
N8 C13 1.420(2)
N10 C9 1.465(2)
N10 C25 1.472(2)
N34 C39 1.418(2)
N34 C35 1.463(2)
N34 C38 1.363(2)
N36 C35 1.478(2)
N36 C51 1.461(2)
N7 C12 1.261(2)
N7 C1 1.423(2)
N33 C38 1.259(2)
N33 C27 1.418(2)
C19 C9 1.515(2)
C19 C24 1.384(2)
C19 C20 1.382(3)
C39 C40 1.378(3)
C39 C44 1.384(3)
C35 H35 0.9800
C35 C45 1.508(2)
C45 C50 1.384(2)
C45 C46 1.387(2)
C9 H9 0.9800
C13 C18 1.384(3)
C13 C14 1.389(3)
C50 H50 0.9300
C50 C49 1.388(3)
C1 C2 1.394(3)
C1 C6 1.386(3)
C46 H46 0.9300
C46 C47 1.377(3)
C24 H24 0.9300
C24 C23 1.375(3)
C20 H20 0.9300
C20 C21 1.387(3)
C18 H18 0.9300
C18 C17 1.385(3)
C49 H49 0.9300
C49 C48 1.372(3)
C27 C32 1.386(3)
C27 C28 1.381(4)
C2 C3 1.390(3)
C2 C26 1.502(3)
C14 H14 0.9300
C14 C15 1.380(3)
C40 H40 0.9300
C40 C41 1.383(3)
C44 H44 0.9300
C44 C43 1.378(3)
C6 H6 0.9300
C6 C5 1.376(3)
C48 H48 0.9300
C48 C47 1.378(3)
C17 H17 0.9300
C17 C16 1.374(3)
C47 H47 0.9300
C25 H25A 0.9600
C25 H25B 0.9600
C25 H25C 0.9600
C51 H51A 0.9600
C51 H51B 0.9600
C51 H51C 0.9600
C23 H23 0.9300
C23 C22 1.361(4)
C15 H15 0.9300
C15 C16 1.364(3)
C3 H3 0.9300
C3 C4 1.373(3)
C4 H4 0.9300
C4 C5 1.367(4)
C16 H16 0.9300
C5 H5 0.9300
C21 H21 0.9300
C21 C22 1.372(4)
C32 C31 1.399(4)
C32 C52 1.491(4)
C42 H42 0.9300
C42 C43 1.373(4)
C42 C41 1.367(4)
C43 H43 0.9300
C22 H22 0.9300
C41 H41 0.9300
C28 H28 0.9300
C28 C29 1.376(4)
C30 H30 0.9300
C30 C31 1.368(5)
C30 C29 1.358(6)
C31 H31 0.9300
C26 H26A 0.9600
C26 H26B 0.9600
C26 H26C 0.9600
C29 H29 0.9300
C52 H52A 0.9600
C52 H52B 0.9600
C52 H52C 0.9600
